data_7050811
loop_
_publ_author_name
'Faller, Jack W.'
'Lloret-Fillol, Julio'
'Parr, Jonathan'

_publ_section_title
;
 Complexes of elements of groups 9 and 10 with new chiral chelating
 bisphosphine monosulfide and monoselenide ligands
;
_journal_issue 7
_journal_name_full 'New Journal of Chemistry'
_journal_page_first 883
_journal_paper_doi 10.1039/b111422k
_journal_volume 26
_journal_year 2002
_chemical_formula_moiety 'C32 H29 Cl2 N P2 Pd S, 2(C H Cl3)'
_chemical_formula_sum 'C34 H31 Cl8 N P2 Pd S'
_chemical_formula_weight 937.66
_space_group_IT_number 4
_symmetry_cell_setting monoclinic
_symmetry_Int_Tables_number 4
_symmetry_space_group_name_Hall 'P 2yb'
_symmetry_space_group_name_H-M 'P 1 21 1'
_audit_creation_date 2001-11-24
_audit_creation_method 'by teXsan for Windows v1.06'
_audit_update_record
;
?
;
_cell_angle_alpha 90
_cell_angle_beta 96.269(3)
_cell_angle_gamma 90
_cell_formula_units_Z 2
_cell_length_a 10.2033(5)
_cell_length_b 16.3289(8)
_cell_length_c 11.7551(5)
_cell_measurement_reflns_used 0
_cell_measurement_temperature 183.2
_cell_measurement_theta_max 0.0
_cell_measurement_theta_min 0.0
_cell_volume 1946.79(16)
_computing_cell_refinement Denzo-SMN
_computing_data_collection 'Nonius Collect'
_computing_data_reduction Denzo-SMN
_computing_publication_material 'teXsan for Windows v. 1.06 (MSC 999)'
_computing_structure_refinement 'teXsan for Windows v. 1.06 (MSC 999)'
_computing_structure_solution
;
SIR92 (Altomare, et. al. 1994)
;
_diffrn_ambient_temperature 183.2
_diffrn_measurement_device 'Nonius Kappa CCD'
_diffrn_measurement_method \w
_diffrn_orient_matrix_UB_11 0.00000
_diffrn_orient_matrix_UB_12 0.00000
_diffrn_orient_matrix_UB_13 0.00000
_diffrn_orient_matrix_UB_21 0.00000
_diffrn_orient_matrix_UB_22 0.00000
_diffrn_orient_matrix_UB_23 0.00000
_diffrn_orient_matrix_UB_31 0.00000
_diffrn_orient_matrix_UB_32 0.00000
_diffrn_orient_matrix_UB_33 0.00000
_diffrn_radiation_detector CCD
_diffrn_radiation_monochromator graphite
_diffrn_radiation_source 'X-ray tube'
_diffrn_radiation_type 'Mo K\a'
_diffrn_radiation_wavelength 0.7107
_diffrn_reflns_av_R_equivalents 0.04350
_diffrn_reflns_av_sigmaI/netI 0.103
_diffrn_reflns_limit_h_max 13
_diffrn_reflns_limit_h_min -13
_diffrn_reflns_limit_k_max 21
_diffrn_reflns_limit_k_min -20
_diffrn_reflns_limit_l_max 15
_diffrn_reflns_limit_l_min -14
_diffrn_reflns_number 14270
_diffrn_reflns_reduction_process 'Lp corrections applied'
_diffrn_reflns_theta_max 27.47
_diffrn_reflns_theta_min 1.25
_diffrn_standards_decay_% 0.00
_diffrn_standards_interval_count 0
_diffrn_standards_number 0
_exptl_absorpt_coefficient_mu 1.188
_exptl_absorpt_correction_T_max 0.922
_exptl_absorpt_correction_T_min 0.863
_exptl_absorpt_correction_type multi-scan
_exptl_absorpt_process_details
;
multi-scan from symmetry-related measurements (Blessing 1995)
SORTAV  R.H Blessing,  Acta Cryst., A51, 33-37 (1995),
J. Appl. Cryst., 30, 421-426 (1997).
;
_exptl_crystal_colour yellow
_exptl_crystal_density_diffrn 1.599
_exptl_crystal_density_meas ?
_exptl_crystal_description block
_exptl_crystal_F_000 940.00
_exptl_crystal_size_max 0.12
_exptl_crystal_size_mid 0.07
_exptl_crystal_size_min 0.07
_refine_diff_density_max 0.84
_refine_diff_density_min -0.46
_refine_ls_extinction_method none
_refine_ls_goodness_of_fit_all 0.987
_refine_ls_goodness_of_fit_ref 1.000
_refine_ls_hydrogen_treatment noref
_refine_ls_matrix_type full
_refine_ls_number_constraints 0
_refine_ls_number_parameters 423
_refine_ls_number_reflns 3179
_refine_ls_number_restraints 0
_refine_ls_R_factor_all 0.0629
_refine_ls_R_factor_gt 0.036
_refine_ls_shift/su_max 0.0000
_refine_ls_shift/su_mean 0.0000
_refine_ls_structure_factor_coef F
_refine_ls_weighting_details 'w = 1/[\s^2^(Fo) + 0.00002|Fo|^2^]'
_refine_ls_weighting_scheme sigma
_refine_ls_wR_factor_all 0.049
_refine_ls_wR_factor_ref 0.041
_reflns_number_gt 3179
_reflns_number_total 7818
_reflns_threshold_expression I>3.00\s(I)
_cod_data_source_file b111422k.txt
_cod_data_source_block '_2148PdCl2[phenethylN(PPS)]'
_cod_depositor_comments
;
The following automatic conversions were performed:
'_exptl_absorpt_correction_type' value 'multiscan' changed to 'multi-scan'
according to '/home/saulius/struct/CIF-dictionaries/cif_core.dic'
dictionary named 'cif_core.dic' version 2.4.1 from 2010-06-29.

Automatic conversion script
Id: cif_fix_enum 1527 2010-12-29 10:47:43Z saulius 
;
_cod_original_cell_volume 1946.8(1)
_cod_original_sg_symbol_H-M P21
_cod_original_formula_sum 'C34 H31 Cl8 N P2 Pd S '
_cod_database_code 7050811

loop_
_symmetry_equiv_pos_as_xyz
'   +x,   +y,   +z'
'   -x,1/2+y,   -z'

loop_
_atom_site_label
_atom_site_fract_x
_atom_site_fract_y
_atom_site_fract_z
_atom_site_U_iso_or_equiv
_atom_site_occupancy
_atom_site_refinement_flags
_atom_site_adp_type
_atom_site_calc_flag
_atom_site_calc_attached_atom
Pd(1) 0.79922(5) 0.5000 0.01386(4) 0.02480(12) 1.000 . Uani d ?
Cl(1) 0.8845(2) 0.55121(13) -0.1458(2) 0.0384(6) 1.000 . Uani d ?
Cl(2) 0.6405(2) 0.4193(1) -0.0975(2) 0.0407(6) 1.000 . Uani d ?
Cl(3) 0.4020(3) 0.2813(2) 0.6669(2) 0.0648(8) 1.000 . Uani d ?
Cl(4) 0.6630(3) 0.2311(2) 0.6263(2) 0.0647(8) 1.000 . Uani d ?
Cl(5) 0.5471(3) 0.1667(2) 0.8178(3) 0.0845(11) 1.000 . Uani d ?
Cl(6) 0.5005(3) 0.3148(2) 0.3535(2) 0.0751(9) 1.000 . Uani d ?
Cl(7) 0.4453(4) 0.2042(3) 0.1653(3) 0.108(1) 1.000 . Uani d ?
Cl(8) 0.6911(3) 0.1930(2) 0.3083(3) 0.0866(11) 1.000 . Uani d ?
S(1) 0.7022(2) 0.46439(13) 0.1719(2) 0.0320(5) 1.000 . Uani d ?
P(1) 0.9538(2) 0.56985(12) 0.1194(2) 0.0243(5) 1.000 . Uani d ?
P(2) 0.8539(2) 0.47306(11) 0.2957(2) 0.0256(5) 1.000 . Uani d ?
N(1) 0.9463(6) 0.5525(3) 0.2632(5) 0.024(2) 1.000 . Uani d ?
C(1) 1.0372(7) 0.6064(4) 0.3482(6) 0.026(2) 1.000 . Uani d ?
C(2) 0.9656(8) 0.6810(5) 0.3839(6) 0.035(2) 1.000 . Uani d ?
C(3) 1.1096(7) 0.5606(4) 0.4492(6) 0.027(2) 1.000 . Uani d ?
C(4) 1.0596(7) 0.5548(5) 0.5529(6) 0.031(2) 1.000 . Uani d ?
C(5) 1.1262(8) 0.5145(5) 0.6457(6) 0.039(2) 1.000 . Uani d ?
C(6) 1.2482(9) 0.4809(5) 0.6339(7) 0.046(3) 1.000 . Uani d ?
C(7) 1.3039(8) 0.4878(5) 0.5319(6) 0.038(2) 1.000 . Uani d ?
C(8) 1.2333(8) 0.5279(5) 0.4395(7) 0.033(2) 1.000 . Uani d ?
C(9) 1.1212(7) 0.5423(4) 0.0904(6) 0.026(2) 1.000 . Uani d ?
C(10) 1.1883(7) 0.4802(4) 0.1530(6) 0.031(2) 1.000 . Uani d ?
C(11) 1.3085(8) 0.4559(5) 0.1247(7) 0.041(2) 1.000 . Uani d ?
C(12) 1.3609(7) 0.4881(6) 0.0334(7) 0.042(3) 1.000 . Uani d ?
C(13) 1.2960(8) 0.5503(5) -0.0303(7) 0.040(2) 1.000 . Uani d ?
C(14) 1.1747(8) 0.5767(5) -0.0021(6) 0.034(2) 1.000 . Uani d ?
C(15) 0.9368(7) 0.6798(4) 0.1012(6) 0.026(2) 1.000 . Uani d ?
C(16) 1.0463(8) 0.7324(5) 0.1173(6) 0.033(2) 1.000 . Uani d ?
C(17) 1.0251(8) 0.8176(5) 0.1140(6) 0.037(2) 1.000 . Uani d ?
C(18) 0.9003(9) 0.8477(5) 0.0961(7) 0.042(3) 1.000 . Uani d ?
C(19) 0.7932(8) 0.7953(5) 0.0793(7) 0.041(2) 1.000 . Uani d ?
C(20) 0.8103(8) 0.7121(5) 0.0828(7) 0.034(2) 1.000 . Uani d ?
C(21) 0.9522(8) 0.3803(4) 0.3030(6) 0.030(2) 1.000 . Uani d ?
C(22) 1.0470(8) 0.3641(5) 0.3964(6) 0.029(2) 1.000 . Uani d ?
C(23) 1.1316(8) 0.2996(5) 0.3939(6) 0.036(2) 1.000 . Uani d ?
C(24) 1.1235(8) 0.2478(5) 0.2987(7) 0.039(2) 1.000 . Uani d ?
C(25) 1.0278(9) 0.2631(5) 0.2071(7) 0.040(2) 1.000 . Uani d ?
C(26) 0.9439(8) 0.3289(5) 0.2104(6) 0.034(2) 1.000 . Uani d ?
C(27) 0.7811(7) 0.4901(5) 0.4255(5) 0.027(2) 1.000 . Uani d ?
C(28) 0.7887(7) 0.4364(5) 0.5158(6) 0.033(2) 1.000 . Uani d ?
C(29) 0.7268(8) 0.4547(6) 0.6120(7) 0.040(3) 1.000 . Uani d ?
C(30) 0.6551(8) 0.5240(5) 0.6175(7) 0.042(3) 1.000 . Uani d ?
C(31) 0.6391(9) 0.5771(6) 0.5224(7) 0.043(3) 1.000 . Uani d ?
C(32) 0.7031(8) 0.5621(5) 0.4283(6) 0.036(2) 1.000 . Uani d ?
C(33) 0.5582(8) 0.2527(5) 0.7302(7) 0.043(3) 1.000 . Uani d ?
C(34) 0.5710(10) 0.2602(6) 0.2485(9) 0.062(3) 1.000 . Uani d ?
H(1) 1.1042 0.6265 0.3053 0.031 1.000 . Uiso c ?
H(2) 0.9669 0.6816 0.4648 0.042 1.000 . Uiso c ?
H(3) 1.0078 0.7289 0.3598 0.042 1.000 . Uiso c ?
H(4) 0.8769 0.6797 0.3496 0.042 1.000 . Uiso c ?
H(5) 0.9766 0.5791 0.5613 0.037 1.000 . Uiso c ?
H(6) 1.0888 0.5101 0.7160 0.047 1.000 . Uiso c ?
H(7) 1.2946 0.4527 0.6965 0.056 1.000 . Uiso c ?
H(8) 1.3888 0.4657 0.5249 0.045 1.000 . Uiso c ?
H(9) 1.2706 0.5328 0.3692 0.039 1.000 . Uiso c ?
H(10) 1.1510 0.4549 0.2148 0.038 1.000 . Uiso c ?
H(11) 1.3566 0.4155 0.1699 0.049 1.000 . Uiso c ?
H(12) 1.4425 0.4679 0.0130 0.051 1.000 . Uiso c ?
H(13) 1.3343 0.5745 -0.0923 0.048 1.000 . Uiso c ?
H(14) 1.1281 0.6184 -0.0460 0.041 1.000 . Uiso c ?
H(15) 1.1331 0.7108 0.1303 0.040 1.000 . Uiso c ?
H(16) 1.0980 0.8541 0.1243 0.044 1.000 . Uiso c ?
H(17) 0.8864 0.9053 0.0951 0.051 1.000 . Uiso c ?
H(18) 0.7067 0.8173 0.0652 0.049 1.000 . Uiso c ?
H(19) 0.7361 0.6766 0.0727 0.040 1.000 . Uiso c ?
H(20) 1.0522 0.3985 0.4620 0.035 1.000 . Uiso c ?
H(21) 1.1961 0.2899 0.4570 0.043 1.000 . Uiso c ?
H(22) 1.1823 0.2029 0.2964 0.047 1.000 . Uiso c ?
H(23) 1.0206 0.2281 0.1422 0.048 1.000 . Uiso c ?
H(24) 0.8792 0.3388 0.1474 0.040 1.000 . Uiso c ?
H(25) 0.8365 0.3867 0.5125 0.040 1.000 . Uiso c ?
H(26) 0.7348 0.4180 0.6750 0.048 1.000 . Uiso c ?
H(27) 0.6158 0.5368 0.6849 0.051 1.000 . Uiso c ?
H(28) 0.5835 0.6236 0.5238 0.052 1.000 . Uiso c ?
H(29) 0.6955 0.5992 0.3657 0.043 1.000 . Uiso c ?
H(30) 0.5945 0.2968 0.7761 0.052 1.000 . Uiso c ?
H(31) 0.6099 0.2976 0.2002 0.074 1.000 . Uiso c ?

loop_
_atom_site_aniso_label
_atom_site_aniso_U_11
_atom_site_aniso_U_22
_atom_site_aniso_U_33
_atom_site_aniso_U_12
_atom_site_aniso_U_13
_atom_site_aniso_U_23
Pd(1) 0.0292(3) 0.0232(2) 0.0220(2) -0.0015(3) 0.0026(2) 0.0014(3)
Cl(1) 0.0494(13) 0.0440(12) 0.0222(10) -0.0124(10) 0.0054(9) .0000(9)
Cl(2) 0.0334(11) 0.0546(13) 0.0348(11) -0.0106(10) 0.0066(9) -0.0171(10)
Cl(3) 0.059(2) 0.065(2) 0.067(2) 0.0236(13) -0.0082(13) .006(1)
Cl(4) 0.065(2) 0.062(2) 0.068(2) 0.015(1) 0.0107(13) .0018(13)
Cl(5) 0.085(2) 0.076(2) 0.090(2) 0.008(2) 0.002(2) .046(2)
Cl(6) 0.088(2) 0.073(2) 0.065(2) 0.021(2) 0.008(2) .004(1)
Cl(7) 0.095(3) 0.129(3) 0.094(3) 0.014(2) -0.015(2) 0.037(2)
Cl(8) 0.075(2) 0.080(2) 0.104(2) 0.024(2) 0.004(2) .012(2)
S(1) 0.0314(10) 0.0380(10) 0.0260(10) -0.0072(9) 0.0008(8) .0039(8)
P(1) 0.0288(11) 0.0214(10) 0.0228(10) -0.0001(8) 0.0033(8) .0008(8)
P(2) 0.0300(10) 0.0239(9) 0.0228(9) -0.0016(8) 0.0031(8) .0024(7)
N(1) 0.026(3) 0.019(3) 0.026(3) 0.000(3) 0.000(3) .005(3)
C(1) 0.031(4) 0.023(4) 0.024(4) -0.005(3) -0.002(3) 0.005(3)
C(2) 0.050(5) 0.024(4) 0.031(4) 0.003(4) 0.004(4) 0.001(3)
C(3) 0.034(4) 0.025(4) 0.021(4) -0.003(3) -0.000(3) 0.002(3)
C(4) 0.034(4) 0.029(4) 0.029(4) -0.001(3) 0.004(3) 0.003(3)
C(5) 0.047(5) 0.042(6) 0.028(4) -0.002(4) -0.002(3) 0.001(4)
C(6) 0.052(5) 0.046(6) 0.037(4) 0.004(4) -0.015(4) .001(4)
C(7) 0.042(4) 0.028(5) 0.042(5) -0.004(4) -0.001(4) 0.004(4)
C(8) 0.039(4) 0.028(4) 0.032(4) -0.004(3) 0.004(4) .000(3)
C(9) 0.026(4) 0.028(4) 0.026(4) -0.003(3) 0.010(3) .003(3)
C(10) 0.035(4) 0.026(5) 0.032(4) -0.002(3) 0.001(3) 0.011(3)
C(11) 0.030(4) 0.046(5) 0.047(5) 0.014(4) -0.002(4) 0.009(4)
C(12) 0.032(4) 0.048(6) 0.047(5) 0.005(4) 0.005(4) 0.024(5)
C(13) 0.039(5) 0.044(5) 0.039(5) -0.010(4) 0.013(4) 0.013(4)
C(14) 0.034(5) 0.038(4) 0.030(4) -0.004(4) 0.000(4) 0.001(4)
C(15) 0.035(4) 0.025(4) 0.018(4) 0.001(3) 0.006(3) .002(3)
C(16) 0.040(5) 0.034(4) 0.027(4) -0.001(4) 0.010(4) .008(3)
C(17) 0.052(5) 0.031(4) 0.026(4) -0.009(4) -0.003(4) 0.003(3)
C(18) 0.063(6) 0.030(4) 0.035(5) 0.003(4) 0.011(4) .006(4)
C(19) 0.044(5) 0.032(5) 0.045(5) 0.004(4) 0.000(4) .001(4)
C(20) 0.037(5) 0.032(4) 0.032(4) 0.002(4) 0.001(4) .004(3)
C(21) 0.035(4) 0.030(4) 0.027(4) -0.001(4) 0.004(3) .008(3)
C(22) 0.042(5) 0.023(4) 0.023(4) -0.001(4) 0.006(4) .005(3)
C(23) 0.045(5) 0.029(4) 0.031(4) -0.003(4) -0.003(4) .006(4)
C(24) 0.047(5) 0.018(4) 0.054(5) 0.015(4) 0.013(4) .005(4)
C(25) 0.055(6) 0.027(4) 0.039(5) 0.005(4) 0.011(4) 0.003(4)
C(26) 0.045(5) 0.028(4) 0.027(4) 0.006(4) 0.003(4) 0.000(3)
C(27) 0.031(4) 0.033(5) 0.016(3) -0.010(4) 0.001(3) 0.000(4)
C(28) 0.038(5) 0.032(4) 0.031(4) -0.006(4) 0.007(4) 0.004(4)
C(29) 0.038(5) 0.057(6) 0.024(4) -0.011(4) 0.003(4) .005(4)
C(30) 0.045(5) 0.054(6) 0.030(4) -0.011(4) 0.013(4) 0.008(4)
C(31) 0.039(5) 0.057(6) 0.035(5) 0.007(4) 0.006(4) 0.007(4)
C(32) 0.042(5) 0.034(4) 0.030(4) 0.010(4) 0.000(4) .003(4)
C(33) 0.045(5) 0.032(5) 0.051(5) 0.001(4) -0.008(4) .003(4)
C(34) 0.064(7) 0.051(6) 0.072(7) 0.014(5) 0.018(6) .022(5)

loop_
_atom_type_symbol
_atom_type_oxidation_number
_atom_type_number_in_cell
_atom_type_scat_dispersion_real
_atom_type_scat_dispersion_imag
_atom_type_scat_source
C 0 68 0.002 0.002
;International Tables for Crystallography
(1992, Vol. C, Table 6.1.1.2)
;
H 0 62 0.000 0.000
;International Tables for Crystallography
(1992, Vol. C, Table 6.1.1.2)
;
Cl 0 16 0.132 0.159
;International Tables for Crystallography
(1992, Vol. C, Tables 4.2.6.8 and 6.1.1.1)
;
N 0 2 0.004 0.003
;International Tables for Crystallography
(1992, Vol. C, Table 6.1.1.2)
;
P 0 4 0.090 0.095
;International Tables for Crystallography
(1992, Vol. C, Table 6.1.1.2)
;
Pd 0 2 -1.177 1.007
;International Tables for Crystallography
(1992, Vol. C, Tables 4.2.6.8 and 6.1.1.1)
;
S 0 2 0.110 0.124
;International Tables for Crystallography
(1992, Vol. C, Table 6.1.1.2)
;

loop_
_geom_angle_atom_site_label_1
_geom_angle_atom_site_label_2
_geom_angle_atom_site_label_3
_geom_angle
_geom_angle_site_symmetry_1
_geom_angle_site_symmetry_2
_geom_angle_site_symmetry_3
_geom_angle_publ_flag
Cl(1) Pd(1) Cl(2) 92.73(7) . . . ?
Cl(1) Pd(1) S(1) 173.01(8) . . . ?
Cl(1) Pd(1) P(1) 87.73(7) . . . ?
Cl(2) Pd(1) S(1) 88.67(7) . . . ?
Cl(2) Pd(1) P(1) 177.11(8) . . . ?
S(1) Pd(1) P(1) 91.21(7) . . . ?
Pd(1) S(1) P(2) 101.75(10) . . . ?
Pd(1) P(1) N(1) 111.1(2) . . . ?
Pd(1) P(1) C(9) 113.0(2) . . . ?
Pd(1) P(1) C(15) 113.0(2) . . . ?
N(1) P(1) C(9) 106.5(3) . . . ?
N(1) P(1) C(15) 105.3(3) . . . ?
C(9) P(1) C(15) 107.5(3) . . . ?
S(1) P(2) N(1) 107.3(2) . . . ?
S(1) P(2) C(21) 110.7(3) . . . ?
S(1) P(2) C(27) 105.6(2) . . . ?
N(1) P(2) C(21) 109.7(3) . . . ?
N(1) P(2) C(27) 111.8(3) . . . ?
C(21) P(2) C(27) 111.6(4) . . . ?
P(1) N(1) P(2) 116.0(3) . . . ?
P(1) N(1) C(1) 116.6(4) . . . ?
P(2) N(1) C(1) 127.1(5) . . . ?
N(1) C(1) C(2) 111.3(6) . . . ?
N(1) C(1) C(3) 115.2(6) . . . ?
N(1) C(1) H(1) 105.5 . . . no
C(2) C(1) C(3) 112.9(6) . . . ?
C(2) C(1) H(1) 105.5 . . . no
C(3) C(1) H(1) 105.5 . . . no
C(1) C(2) H(2) 109.5 . . . no
C(1) C(2) H(3) 109.5 . . . no
C(1) C(2) H(4) 109.5 . . . no
H(2) C(2) H(3) 109.5 . . . no
H(2) C(2) H(4) 109.5 . . . no
H(3) C(2) H(4) 109.5 . . . no
C(1) C(3) C(4) 122.0(7) . . . ?
C(1) C(3) C(8) 119.5(7) . . . ?
C(4) C(3) C(8) 118.4(7) . . . ?
C(3) C(4) C(5) 122.2(7) . . . ?
C(3) C(4) H(5) 118.9 . . . no
C(5) C(4) H(5) 118.9 . . . no
C(4) C(5) C(6) 118.7(7) . . . ?
C(4) C(5) H(6) 120.7 . . . no
C(6) C(5) H(6) 120.7 . . . no
C(5) C(6) C(7) 120.9(7) . . . ?
C(5) C(6) H(7) 119.5 . . . no
C(7) C(6) H(7) 119.5 . . . no
C(6) C(7) C(8) 119.0(7) . . . ?
C(6) C(7) H(8) 120.5 . . . no
C(8) C(7) H(8) 120.5 . . . no
C(3) C(8) C(7) 120.9(7) . . . ?
C(3) C(8) H(9) 119.6 . . . no
C(7) C(8) H(9) 119.6 . . . no
P(1) C(9) C(10) 119.7(5) . . . ?
P(1) C(9) C(14) 120.0(6) . . . ?
C(10) C(9) C(14) 119.8(7) . . . ?
C(9) C(10) C(11) 119.1(7) . . . ?
C(9) C(10) H(10) 120.4 . . . no
C(11) C(10) H(10) 120.4 . . . no
C(10) C(11) C(12) 121.6(8) . . . ?
C(10) C(11) H(11) 119.2 . . . no
C(12) C(11) H(11) 119.2 . . . no
C(11) C(12) C(13) 120.3(7) . . . ?
C(11) C(12) H(12) 119.8 . . . no
C(13) C(12) H(12) 119.8 . . . no
C(12) C(13) C(14) 119.0(8) . . . ?
C(12) C(13) H(13) 120.5 . . . no
C(14) C(13) H(13) 120.5 . . . no
C(9) C(14) C(13) 120.0(7) . . . ?
C(9) C(14) H(14) 120.0 . . . no
C(13) C(14) H(14) 120.0 . . . no
P(1) C(15) C(16) 121.6(6) . . . ?
P(1) C(15) C(20) 117.9(6) . . . ?
C(16) C(15) C(20) 120.1(7) . . . ?
C(15) C(16) C(17) 118.9(7) . . . ?
C(15) C(16) H(15) 120.6 . . . no
C(17) C(16) H(15) 120.6 . . . no
C(16) C(17) C(18) 120.0(8) . . . ?
C(16) C(17) H(16) 120.0 . . . no
C(18) C(17) H(16) 120.0 . . . no
C(17) C(18) C(19) 120.6(8) . . . ?
C(17) C(18) H(17) 119.7 . . . no
C(19) C(18) H(17) 119.7 . . . no
C(18) C(19) C(20) 120.9(8) . . . ?
C(18) C(19) H(18) 119.6 . . . no
C(20) C(19) H(18) 119.6 . . . no
C(15) C(20) C(19) 119.6(7) . . . ?
C(15) C(20) H(19) 120.2 . . . no
C(19) C(20) H(19) 120.2 . . . no
P(2) C(21) C(22) 121.5(6) . . . ?
P(2) C(21) C(26) 119.2(6) . . . ?
C(22) C(21) C(26) 118.9(7) . . . ?
C(21) C(22) C(23) 120.7(7) . . . ?
C(21) C(22) H(20) 119.7 . . . no
C(23) C(22) H(20) 119.7 . . . no
C(22) C(23) C(24) 120.2(7) . . . ?
C(22) C(23) H(21) 119.9 . . . no
C(24) C(23) H(21) 119.9 . . . no
C(23) C(24) C(25) 119.0(7) . . . ?
C(23) C(24) H(22) 120.5 . . . no
C(25) C(24) H(22) 120.5 . . . no
C(24) C(25) C(26) 120.2(7) . . . ?
C(24) C(25) H(23) 119.9 . . . no
C(26) C(25) H(23) 119.9 . . . no
C(21) C(26) C(25) 121.0(7) . . . ?
C(21) C(26) H(24) 119.5 . . . no
C(25) C(26) H(24) 119.5 . . . no
P(2) C(27) C(28) 124.5(6) . . . ?
P(2) C(27) C(32) 115.7(5) . . . ?
C(28) C(27) C(32) 119.7(6) . . . ?
C(27) C(28) C(29) 120.0(7) . . . ?
C(27) C(28) H(25) 120.0 . . . no
C(29) C(28) H(25) 120.0 . . . no
C(28) C(29) C(30) 121.1(8) . . . ?
C(28) C(29) H(26) 119.5 . . . no
C(30) C(29) H(26) 119.5 . . . no
C(29) C(30) C(31) 119.6(8) . . . ?
C(29) C(30) H(27) 120.2 . . . no
C(31) C(30) H(27) 120.2 . . . no
C(30) C(31) C(32) 120.5(8) . . . ?
C(30) C(31) H(28) 119.8 . . . no
C(32) C(31) H(28) 119.8 . . . no
C(27) C(32) C(31) 119.0(7) . . . ?
C(27) C(32) H(29) 120.5 . . . no
C(31) C(32) H(29) 120.5 . . . no
Cl(3) C(33) Cl(4) 110.9(5) . . . ?
Cl(3) C(33) Cl(5) 110.5(5) . . . ?
Cl(3) C(33) H(30) 108.7 . . . no
Cl(4) C(33) Cl(5) 109.4(5) . . . ?
Cl(4) C(33) H(30) 108.7 . . . no
Cl(5) C(33) H(30) 108.7 . . . no
Cl(6) C(34) Cl(7) 108.9(5) . . . ?
Cl(6) C(34) Cl(8) 111.4(6) . . . ?
Cl(6) C(34) H(31) 109.0 . . . no
Cl(7) C(34) Cl(8) 109.5(6) . . . ?
Cl(7) C(34) H(31) 109.0 . . . no
Cl(8) C(34) H(31) 109.0 . . . no

loop_
_geom_bond_atom_site_label_1
_geom_bond_atom_site_label_2
_geom_bond_distance
_geom_bond_site_symmetry_1
_geom_bond_site_symmetry_2
_geom_bond_publ_flag
Pd(1) Cl(1) 2.310(2) . . ?
Pd(1) Cl(2) 2.369(2) . . ?
Pd(1) S(1) 2.274(2) . . ?
Pd(1) P(1) 2.214(2) . . ?
Cl(3) C(33) 1.748(8) . . ?
Cl(4) C(33) 1.745(9) . . ?
Cl(5) C(33) 1.752(9) . . ?
Cl(6) C(34) 1.741(10) . . ?
Cl(7) C(34) 1.778(11) . . ?
Cl(8) C(34) 1.735(10) . . ?
S(1) P(2) 2.011(3) . . ?
P(1) N(1) 1.724(6) . . ?
P(1) C(9) 1.834(7) . . ?
P(1) C(15) 1.814(7) . . ?
P(2) N(1) 1.672(6) . . ?
P(2) C(21) 1.814(8) . . ?
P(2) C(27) 1.791(7) . . ?
N(1) C(1) 1.559(9) . . ?
C(1) C(2) 1.504(10) . . ?
C(1) C(3) 1.524(10) . . ?
C(1) H(1) 0.95 . . no
C(2) H(2) 0.95 . . no
C(2) H(3) 0.95 . . no
C(2) H(4) 0.95 . . no
C(3) C(4) 1.376(10) . . ?
C(3) C(8) 1.387(10) . . ?
C(4) C(5) 1.387(10) . . ?
C(4) H(5) 0.95 . . no
C(5) C(6) 1.381(11) . . ?
C(5) H(6) 0.95 . . no
C(6) C(7) 1.386(11) . . ?
C(6) H(7) 0.95 . . no
C(7) C(8) 1.399(11) . . ?
C(7) H(8) 0.95 . . no
C(8) H(9) 0.95 . . no
C(9) C(10) 1.389(10) . . ?
C(9) C(14) 1.387(10) . . ?
C(10) C(11) 1.364(10) . . ?
C(10) H(10) 0.95 . . no
C(11) C(12) 1.356(12) . . ?
C(11) H(11) 0.95 . . no
C(12) C(13) 1.386(12) . . ?
C(12) H(12) 0.95 . . no
C(13) C(14) 1.385(11) . . ?
C(13) H(13) 0.95 . . no
C(14) H(14) 0.95 . . no
C(15) C(16) 1.405(10) . . ?
C(15) C(20) 1.389(10) . . ?
C(16) C(17) 1.408(11) . . ?
C(16) H(15) 0.95 . . no
C(17) C(18) 1.360(12) . . ?
C(17) H(16) 0.95 . . no
C(18) C(19) 1.385(11) . . ?
C(18) H(17) 0.95 . . no
C(19) C(20) 1.370(10) . . ?
C(19) H(18) 0.95 . . no
C(20) H(19) 0.95 . . no
C(21) C(22) 1.407(10) . . ?
C(21) C(26) 1.370(10) . . ?
C(22) C(23) 1.364(11) . . ?
C(22) H(20) 0.95 . . no
C(23) C(24) 1.398(11) . . ?
C(23) H(21) 0.95 . . no
C(24) C(25) 1.395(12) . . ?
C(24) H(22) 0.95 . . no
C(25) C(26) 1.376(11) . . ?
C(25) H(23) 0.95 . . no
C(26) H(24) 0.95 . . no
C(27) C(28) 1.372(10) . . ?
C(27) C(32) 1.422(11) . . ?
C(28) C(29) 1.386(10) . . ?
C(28) H(25) 0.95 . . no
C(29) C(30) 1.352(12) . . ?
C(29) H(26) 0.95 . . no
C(30) C(31) 1.410(12) . . ?
C(30) H(27) 0.95 . . no
C(31) C(32) 1.367(11) . . ?
C(31) H(28) 0.95 . . no
C(32) H(29) 0.95 . . no
C(33) H(30) 0.95 . . no
C(34) H(31) 0.95 . . no

loop_
_geom_contact_atom_site_label_1
_geom_contact_atom_site_label_2
_geom_contact_distance
_geom_contact_site_symmetry_1
_geom_contact_site_symmetry_2
_geom_contact_publ_flag
Cl(1) C(30) 3.463(9) . 1_554 no
Cl(1) C(29) 3.490(8) . 1_554 no
Cl(2) C(33) 3.440(9) . 1_554 no
Cl(2) C(12) 3.568(8) . 1_455 no
Cl(4) C(8) 3.592(8) . 2_746 no
Cl(5) C(13) 3.397(9) . 2_746 no
Cl(5) C(12) 3.477(9) . 2_746 no
Cl(8) C(5) 3.470(9) . 2_746 no
Cl(8) C(6) 3.571(9) . 2_746 no
C(2) C(23) 3.482(11) . 2_756 no

loop_
_geom_torsion_atom_site_label_1
_geom_torsion_atom_site_label_2
_geom_torsion_atom_site_label_3
_geom_torsion_atom_site_label_4
_geom_torsion_site_symmetry_1
_geom_torsion_site_symmetry_2
_geom_torsion_site_symmetry_3
_geom_torsion_site_symmetry_4
_geom_torsion
_geom_torsion_publ_flag
Pd(1) S(1) P(2) N(1) . . . . 36.4(2) no
Pd(1) S(1) P(2) C(21) . . . . -83.3(3) no
Pd(1) S(1) P(2) C(27) . . . . 155.8(3) no
Pd(1) P(1) N(1) P(2) . . . . 13.9(4) no
Pd(1) P(1) N(1) C(1) . . . . -172.2(4) no
Pd(1) P(1) C(9) C(10) . . . . -90.5(6) no
Pd(1) P(1) C(9) C(14) . . . . 82.2(6) no
Pd(1) P(1) C(15) C(16) . . . . -152.1(5) no
Pd(1) P(1) C(15) C(20) . . . . 34.7(6) no
Cl(1) Pd(1) S(1) P(2) . . . . -105.6(6) no
Cl(1) Pd(1) P(1) N(1) . . . . -177.6(2) no
Cl(1) Pd(1) P(1) C(9) . . . . -58.0(3) no
Cl(1) Pd(1) P(1) C(15) . . . . 64.3(3) no
Cl(2) Pd(1) S(1) P(2) . . . . 152.71(10) no
Cl(2) Pd(1) P(1) N(1) . . . . -78.3(15) no
Cl(2) Pd(1) P(1) C(9) . . . . 41.3(16) no
Cl(2) Pd(1) P(1) C(15) . . . . 163.6(14) no
S(1) Pd(1) P(1) N(1) . . . . 9.3(2) no
S(1) Pd(1) P(1) C(9) . . . . 128.9(3) no
S(1) Pd(1) P(1) C(15) . . . . -108.8(3) no
S(1) P(2) N(1) P(1) . . . . -33.5(4) no
S(1) P(2) N(1) C(1) . . . . 153.4(5) no
S(1) P(2) C(21) C(22) . . . . -166.9(5) no
S(1) P(2) C(21) C(26) . . . . 20.1(7) no
S(1) P(2) C(27) C(28) . . . . 115.1(6) no
S(1) P(2) C(27) C(32) . . . . -60.2(6) no
P(1) Pd(1) S(1) P(2) . . . . -24.40(10) no
P(1) N(1) P(2) C(21) . . . . 86.8(4) no
P(1) N(1) P(2) C(27) . . . . -148.9(3) no
P(1) N(1) C(1) C(2) . . . . 93.7(6) no
P(1) N(1) C(1) C(3) . . . . -136.2(5) no
P(1) C(9) C(10) C(11) . . . . 174.9(6) no
P(1) C(9) C(14) C(13) . . . . -174.0(6) no
P(1) C(15) C(16) C(17) . . . . -173.3(6) no
P(1) C(15) C(20) C(19) . . . . 174.0(6) no
P(2) N(1) P(1) C(9) . . . . -109.5(4) no
P(2) N(1) P(1) C(15) . . . . 136.6(4) no
P(2) N(1) C(1) C(2) . . . . -93.3(7) no
P(2) N(1) C(1) C(3) . . . . 36.8(8) no
P(2) C(21) C(22) C(23) . . . . -171.5(6) no
P(2) C(21) C(26) C(25) . . . . 172.2(6) no
P(2) C(27) C(28) C(29) . . . . -178.8(6) no
P(2) C(27) C(32) C(31) . . . . 176.9(6) no
N(1) P(1) C(9) C(10) . . . . 31.7(6) no
N(1) P(1) C(9) C(14) . . . . -155.6(6) no
N(1) P(1) C(15) C(16) . . . . 86.5(6) no
N(1) P(1) C(15) C(20) . . . . -86.7(6) no
N(1) P(2) C(21) C(22) . . . . 74.9(6) no
N(1) P(2) C(21) C(26) . . . . -98.2(7) no
N(1) P(2) C(27) C(28) . . . . -128.5(6) no
N(1) P(2) C(27) C(32) . . . . 56.2(6) no
N(1) C(1) C(3) C(4) . . . . -93.8(8) no
N(1) C(1) C(3) C(8) . . . . 90.3(8) no
C(1) N(1) P(1) C(9) . . . . 64.4(5) no
C(1) N(1) P(1) C(15) . . . . -49.5(5) no
C(1) N(1) P(2) C(21) . . . . -86.3(6) no
C(1) N(1) P(2) C(27) . . . . 38.0(6) no
C(1) C(3) C(4) C(5) . . . . -178.7(7) no
C(1) C(3) C(8) C(7) . . . . 177.9(7) no
C(2) C(1) C(3) C(4) . . . . 35.5(10) no
C(2) C(1) C(3) C(8) . . . . -140.4(7) no
C(3) C(4) C(5) C(6) . . . . 1.5(12) no
C(3) C(8) C(7) C(6) . . . . 0.2(12) no
C(4) C(3) C(8) C(7) . . . . 1.9(11) no
C(4) C(5) C(6) C(7) . . . . 0.6(12) no
C(5) C(4) C(3) C(8) . . . . -2.8(11) no
C(5) C(6) C(7) C(8) . . . . -1.5(13) no
C(9) P(1) C(15) C(16) . . . . -26.8(7) no
C(9) P(1) C(15) C(20) . . . . 160.0(6) no
C(9) C(10) C(11) C(12) . . . . -3.3(12) no
C(9) C(14) C(13) C(12) . . . . 1.5(12) no
C(10) C(9) P(1) C(15) . . . . 144.1(6) no
C(10) C(9) C(14) C(13) . . . . -1.3(11) no
C(10) C(11) C(12) C(13) . . . . 3.5(13) no
C(11) C(10) C(9) C(14) . . . . 2.2(10) no
C(11) C(12) C(13) C(14) . . . . -2.6(12) no
C(14) C(9) P(1) C(15) . . . . -43.1(7) no
C(15) C(16) C(17) C(18) . . . . 0.4(11) no
C(15) C(20) C(19) C(18) . . . . -1.2(13) no
C(16) C(15) C(20) C(19) . . . . 0.6(11) no
C(16) C(17) C(18) C(19) . . . . -0.9(12) no
C(17) C(16) C(15) C(20) . . . . -0.2(10) no
C(17) C(18) C(19) C(20) . . . . 1.4(13) no
C(21) P(2) C(27) C(28) . . . . -5.3(7) no
C(21) P(2) C(27) C(32) . . . . 179.4(6) no
C(21) C(22) C(23) C(24) . . . . -1.0(12) no
C(21) C(26) C(25) C(24) . . . . -0.1(13) no
C(22) C(21) P(2) C(27) . . . . -49.5(7) no
C(22) C(21) C(26) C(25) . . . . -1.0(11) no
C(22) C(23) C(24) C(25) . . . . -0.1(12) no
C(23) C(22) C(21) C(26) . . . . 1.6(11) no
C(23) C(24) C(25) C(26) . . . . 0.7(12) no
C(26) C(21) P(2) C(27) . . . . 137.4(6) no
C(27) C(28) C(29) C(30) . . . . 1.9(12) no
C(27) C(32) C(31) C(30) . . . . 2.9(13) no
C(28) C(27) C(32) C(31) . . . . 1.3(12) no
C(28) C(29) C(30) C(31) . . . . 2.3(12) no
C(29) C(28) C(27) C(32) . . . . -3.7(11) no
C(29) C(30) C(31) C(32) . . . . -4.7(13) no
